data_7236744
loop_
_publ_author_name
'Huang, Manna'
'Ye, Shuxian'
'Xu, Ke'
'Zhou, Jie'
'Liu, Junliang'
'Zhu, Xinhai'
'Wan, Yiqian'

_publ_section_title
;
 Whole-rainbow-color organic solid fluorophores from subtle modification
 of thiazolo[5,4-b]thieno[3,2-e]pyridines (TTPs)
;
_journal_issue 14
_journal_name_full 'Journal of Materials Chemistry C'
_journal_page_first 3456
_journal_paper_doi 10.1039/C7TC00513J
_journal_volume 5
_journal_year 2017
_chemical_formula_sum 'C24 H19 Cl N2 O2 S2'
_chemical_formula_weight 466.98
_chemical_name_common BF14
_chemical_name_systematic 2-(8-(2-chlorophenyl)-6-isopropylthiazolo[5,4-b]thieno[3,2-e]pyridin-2-yl)-6-methoxyphenol
_space_group_crystal_system orthorhombic
_space_group_IT_number 61
_space_group_name_Hall '-P 2ac 2ab'
_space_group_name_H-M_alt 'P b c a'
_atom_sites_solution_hydrogens geom
_audit_creation_method SHELXL-2014/7
_audit_update_record
;
2017-01-16 deposited with the CCDC.
2017-02-26 downloaded from the CCDC.
;
_cell_angle_alpha 90
_cell_angle_beta 90
_cell_angle_gamma 90
_cell_formula_units_Z 8
_cell_length_a 20.1226(5)
_cell_length_b 9.5608(4)
_cell_length_c 22.8331(8)
_cell_measurement_reflns_used 5060
_cell_measurement_temperature 293(2)
_cell_measurement_theta_max 61.9000
_cell_measurement_theta_min 4.4430
_cell_volume 4392.8(3)
_computing_cell_refinement 'Bruker FRAMBO'
_computing_data_collection 'Bruker FRAMBO'
_computing_data_reduction 'Bruker SAINT'
_computing_molecular_graphics 'Bruker SHELXTL'
_computing_publication_material 'Bruker SHELXTL'
_computing_structure_refinement 'SHELXL-2014/7 (Sheldrick, 2014)'
_computing_structure_solution 'Bruker SHELXTL'
_diffrn_ambient_temperature 293(2)
_diffrn_detector_area_resol_mean 16.0855
_diffrn_measured_fraction_theta_full 0.989
_diffrn_measured_fraction_theta_max 0.989
_diffrn_measurement_device_type 'Xcalibur, Sapphire3, Gemini ultra'
_diffrn_measurement_method 'phi and omega scans'
_diffrn_radiation_type CuK\a
_diffrn_radiation_wavelength 1.54178
_diffrn_reflns_av_R_equivalents 0.0314
_diffrn_reflns_av_unetI/netI 0.0240
_diffrn_reflns_Laue_measured_fraction_full 0.989
_diffrn_reflns_Laue_measured_fraction_max 0.989
_diffrn_reflns_limit_h_max 22
_diffrn_reflns_limit_h_min -12
_diffrn_reflns_limit_k_max 10
_diffrn_reflns_limit_k_min -10
_diffrn_reflns_limit_l_max 26
_diffrn_reflns_limit_l_min -23
_diffrn_reflns_number 12915
_diffrn_reflns_point_group_measured_fraction_full 0.989
_diffrn_reflns_point_group_measured_fraction_max 0.989
_diffrn_reflns_theta_full 62.539
_diffrn_reflns_theta_max 62.539
_diffrn_reflns_theta_min 4.394
_exptl_absorpt_coefficient_mu 3.516
_exptl_absorpt_correction_T_max 1
_exptl_absorpt_correction_T_min 0.03491
_exptl_absorpt_correction_type multi-scan
_exptl_absorpt_process_details
; 
CrysAlisPro, Agilent Technologies, 
Version 1.171.36.28 (release 01-02-2013 CrysAlis171 .NET) 
(compiled Feb  1 2013,16:14:44) 
Empirical absorption correction using spherical harmonics, 
 implemented in SCALE3 ABSPACK scaling algorithm. 
;
_exptl_crystal_colour colourless
_exptl_crystal_density_diffrn 1.412
_exptl_crystal_description block
_exptl_crystal_F_000 1936
_exptl_crystal_recrystallization_method 'Re-crystallisation from solvent: chloroform and hexane'
_exptl_crystal_size_max 0.4
_exptl_crystal_size_mid 0.4
_exptl_crystal_size_min 0.2
_refine_diff_density_max 0.877
_refine_diff_density_min -0.483
_refine_diff_density_rms 0.060
_refine_ls_extinction_method none
_refine_ls_goodness_of_fit_ref 1.021
_refine_ls_hydrogen_treatment constr
_refine_ls_matrix_type full
_refine_ls_number_parameters 284
_refine_ls_number_reflns 3471
_refine_ls_number_restraints 0
_refine_ls_restrained_S_all 1.021
_refine_ls_R_factor_all 0.0617
_refine_ls_R_factor_gt 0.0566
_refine_ls_shift/su_max 0.001
_refine_ls_shift/su_mean 0.000
_refine_ls_structure_factor_coef Fsqd
_refine_ls_weighting_details 'w=1/[\s^2^(Fo^2^)+(0.1041P)^2^+3.0374P] where P=(Fo^2^+2Fc^2^)/3'
_refine_ls_weighting_scheme calc
_refine_ls_wR_factor_gt 0.1640
_refine_ls_wR_factor_ref 0.1705
_reflns_Friedel_coverage 0.000
_reflns_number_gt 3060
_reflns_number_total 3471
_reflns_threshold_expression 'I > 2\s(I)'
_cod_data_source_file c7tc00513j2.cif
_cod_data_source_block exp_21252_F61
_cod_database_code 7236744
_shelx_shelxl_version_number 2014/7
_shelx_space_group_comment
; 
The symmetry employed for this shelxl refinement is uniquely defined 
by the following loop, which should always be used as a source of 
symmetry information in preference to the above space-group names. 
They are only intended as comments. 
;

loop_
_space_group_symop_operation_xyz
'x, y, z'
'-x+1/2, -y, z+1/2'
'-x, y+1/2, -z+1/2'
'x+1/2, -y+1/2, -z'
'-x, -y, -z'
'x-1/2, y, -z-1/2'
'x, -y-1/2, z-1/2'
'-x-1/2, y-1/2, z'

loop_
_atom_site_label
_atom_site_type_symbol
_atom_site_fract_x
_atom_site_fract_y
_atom_site_fract_z
_atom_site_U_iso_or_equiv
_atom_site_adp_type
_atom_site_occupancy
_atom_site_site_symmetry_order
_atom_site_calc_flag
_atom_site_refinement_flags_posn
_atom_site_refinement_flags_adp
S1 S 0.75003(4) 0.64775(9) 0.76404(3) 0.0553(3) Uani 1 1 d . .
S2 S 0.80099(4) 0.26498(10) 0.59446(4) 0.0613(3) Uani 1 1 d . .
Cl1 Cl 0.91909(6) 0.26071(14) 0.84883(5) 0.0909(4) Uani 1 1 d . .
O1 O 0.92264(11) 0.6821(3) 0.89699(11) 0.0640(6) Uani 1 1 d . .
H1 H 0.9160 0.6224 0.8719 0.096 Uiso 1 1 calc R U
C2 C 0.90214(14) 0.4056(3) 0.72963(13) 0.0491(7) Uani 1 1 d . .
N1 N 0.86694(11) 0.5803(3) 0.80288(11) 0.0470(6) Uani 1 1 d . .
N2 N 0.77332(12) 0.4571(3) 0.67765(11) 0.0524(6) Uani 1 1 d . .
C5 C 0.85698(14) 0.5000(3) 0.75375(13) 0.0468(7) Uani 1 1 d . .
C6 C 0.81637(14) 0.6617(3) 0.81356(13) 0.0479(7) Uani 1 1 d . .
C7 C 0.79496(14) 0.5219(3) 0.72575(13) 0.0482(7) Uani 1 1 d . .
C8 C 0.88115(14) 0.3355(3) 0.67879(14) 0.0505(7) Uani 1 1 d . .
O2 O 0.92216(13) 0.8585(3) 0.98348(12) 0.0776(8) Uani 1 1 d . .
C10 C 0.86730(16) 0.8616(4) 0.94821(15) 0.0578(8) Uani 1 1 d . .
C11 C 0.81777(15) 0.3653(3) 0.65622(13) 0.0500(7) Uani 1 1 d . .
C12 C 0.81461(15) 0.7584(3) 0.86255(14) 0.0481(7) Uani 1 1 d . .
C13 C 0.76011(17) 0.8484(4) 0.87160(15) 0.0612(9) Uani 1 1 d . .
H13 H 0.7240 0.8449 0.8462 0.073 Uiso 1 1 calc R U
C14 C 1.02505(16) 0.4381(4) 0.7198(2) 0.0718(10) Uani 1 1 d . .
H14 H 1.0180 0.4782 0.6832 0.086 Uiso 1 1 calc R U
C15 C 0.98319(17) 0.3271(4) 0.80698(17) 0.0662(9) Uani 1 1 d . .
C16 C 0.97010(15) 0.3875(4) 0.75361(15) 0.0552(8) Uani 1 1 d . .
C17 C 0.86872(15) 0.7651(3) 0.90159(14) 0.0511(7) Uani 1 1 d . .
C18 C 0.87918(17) 0.1837(4) 0.59960(14) 0.0599(8) Uani 1 1 d . .
C19 C 0.8133(2) 0.9479(4) 0.95577(16) 0.0685(9) Uani 1 1 d . .
H19 H 0.8125 1.0113 0.9867 0.082 Uiso 1 1 calc R U
C20 C 0.90039(19) 0.0753(4) 0.55559(16) 0.0703(10) Uani 1 1 d . .
H20 H 0.9401 0.0297 0.5715 0.084 Uiso 1 1 calc R U
C21 C 0.91468(16) 0.2317(4) 0.64521(15) 0.0570(8) Uani 1 1 d . .
H21 H 0.9572 0.2000 0.6541 0.068 Uiso 1 1 calc R U
C22 C 0.8477(2) -0.0385(4) 0.54809(18) 0.0766(10) Uani 1 1 d . .
H22A H 0.8390 -0.0816 0.5853 0.115 Uiso 1 1 calc R U
H22B H 0.8636 -0.1077 0.5210 0.115 Uiso 1 1 calc R U
H22C H 0.8076 0.0024 0.5332 0.115 Uiso 1 1 calc R U
C23 C 1.08829(18) 0.4269(5) 0.7419(2) 0.0820(13) Uani 1 1 d . .
H23 H 1.1239 0.4610 0.7203 0.098 Uiso 1 1 calc R U
C24 C 1.09970(19) 0.3667(6) 0.7948(3) 0.0941(16) Uani 1 1 d . .
H24 H 1.1430 0.3602 0.8089 0.113 Uiso 1 1 calc R U
C25 C 0.75968(19) 0.9403(4) 0.91700(16) 0.0701(10) Uani 1 1 d . .
H25 H 0.7233 0.9988 0.9223 0.084 Uiso 1 1 calc R U
C26 C 1.0478(2) 0.3151(5) 0.8282(2) 0.0872(13) Uani 1 1 d . .
H26 H 1.0559 0.2730 0.8642 0.105 Uiso 1 1 calc R U
C27 C 0.9209(3) 0.9434(6) 1.0347(2) 0.0996(15) Uani 1 1 d . .
H27A H 0.9142 1.0393 1.0237 0.149 Uiso 1 1 calc R U
H27B H 0.9624 0.9344 1.0551 0.149 Uiso 1 1 calc R U
H27C H 0.8853 0.9136 1.0597 0.149 Uiso 1 1 calc R U
C28 C 0.9204(3) 0.1408(5) 0.4987(2) 0.1008(16) Uani 1 1 d . .
H28A H 0.8829 0.1883 0.4819 0.151 Uiso 1 1 calc R U
H28B H 0.9355 0.0695 0.4723 0.151 Uiso 1 1 calc R U
H28C H 0.9556 0.2067 0.5054 0.151 Uiso 1 1 calc R U

loop_
_atom_site_aniso_label
_atom_site_aniso_U_11
_atom_site_aniso_U_22
_atom_site_aniso_U_33
_atom_site_aniso_U_23
_atom_site_aniso_U_13
_atom_site_aniso_U_12
S1 0.0446(4) 0.0650(5) 0.0562(5) 0.0041(4) 0.0001(3) 0.0139(3)
S2 0.0617(5) 0.0731(6) 0.0493(5) -0.0028(4) -0.0046(3) -0.0032(4)
Cl1 0.0822(7) 0.1199(10) 0.0706(7) 0.0151(6) 0.0078(5) 0.0159(6)
O1 0.0473(12) 0.0728(16) 0.0720(16) -0.0191(12) -0.0044(10) 0.0138(11)
C2 0.0374(14) 0.0575(18) 0.0525(17) -0.0019(14) 0.0050(12) -0.0003(13)
N1 0.0414(12) 0.0506(14) 0.0491(14) 0.0004(11) 0.0044(10) 0.0049(10)
N2 0.0489(13) 0.0618(16) 0.0463(14) 0.0058(12) -0.0020(11) 0.0036(12)
C5 0.0398(14) 0.0531(16) 0.0474(15) 0.0046(14) 0.0032(11) 0.0002(13)
C6 0.0415(15) 0.0544(17) 0.0479(16) 0.0103(13) 0.0069(12) 0.0053(12)
C7 0.0418(14) 0.0538(17) 0.0490(16) 0.0086(14) 0.0035(12) 0.0032(12)
C8 0.0428(15) 0.0565(18) 0.0523(17) -0.0011(14) 0.0054(13) -0.0033(13)
O2 0.0734(16) 0.0817(17) 0.0777(17) -0.0266(14) -0.0083(13) 0.0062(13)
C10 0.0595(19) 0.0561(19) 0.0578(18) -0.0001(15) 0.0057(15) 0.0027(14)
C11 0.0503(16) 0.0589(18) 0.0407(15) 0.0060(13) 0.0021(12) -0.0040(14)
C12 0.0473(15) 0.0478(16) 0.0493(16) 0.0074(13) 0.0106(13) 0.0066(12)
C13 0.0625(19) 0.067(2) 0.0542(18) 0.0088(16) 0.0072(15) 0.0211(16)
C14 0.0453(18) 0.076(2) 0.094(3) -0.031(2) 0.0044(17) -0.0006(16)
C15 0.0569(19) 0.078(2) 0.064(2) -0.0130(18) -0.0055(15) 0.0144(17)
C16 0.0406(16) 0.0628(19) 0.0621(19) -0.0192(16) 0.0003(13) 0.0059(14)
C17 0.0466(16) 0.0504(17) 0.0564(18) 0.0035(14) 0.0086(13) 0.0050(13)
C18 0.0604(19) 0.066(2) 0.0533(19) -0.0027(15) 0.0087(14) -0.0078(16)
C19 0.086(2) 0.060(2) 0.060(2) -0.0053(16) 0.0119(18) 0.0176(18)
C20 0.072(2) 0.075(2) 0.063(2) -0.0177(18) 0.0082(17) -0.0068(18)
C21 0.0455(16) 0.068(2) 0.0571(19) -0.0111(16) 0.0050(13) -0.0030(14)
C22 0.088(3) 0.073(2) 0.069(2) -0.0138(19) -0.0075(19) -0.009(2)
C23 0.0465(19) 0.093(3) 0.106(3) -0.041(3) 0.011(2) -0.0080(19)
C24 0.047(2) 0.120(4) 0.116(4) -0.052(3) -0.011(2) 0.014(2)
C25 0.074(2) 0.075(2) 0.061(2) 0.0009(19) 0.0104(17) 0.0314(19)
C26 0.072(3) 0.109(3) 0.081(3) -0.025(3) -0.024(2) 0.017(2)
C27 0.115(4) 0.100(3) 0.084(3) -0.035(3) -0.016(3) 0.009(3)
C28 0.130(4) 0.099(3) 0.074(3) -0.016(2) 0.036(3) -0.016(3)

loop_
_atom_type_symbol
_atom_type_description
_atom_type_scat_dispersion_real
_atom_type_scat_dispersion_imag
_atom_type_scat_source
C C 0.0181 0.0091 'International Tables Vol C Tables 4.2.6.8 and 6.1.1.4'
H H 0.0000 0.0000 'International Tables Vol C Tables 4.2.6.8 and 6.1.1.4'
N N 0.0311 0.0180 'International Tables Vol C Tables 4.2.6.8 and 6.1.1.4'
O O 0.0492 0.0322 'International Tables Vol C Tables 4.2.6.8 and 6.1.1.4'
S S 0.3331 0.5567 'International Tables Vol C Tables 4.2.6.8 and 6.1.1.4'
Cl Cl 0.3639 0.7018 'International Tables Vol C Tables 4.2.6.8 and 6.1.1.4'

loop_
_geom_angle_atom_site_label_1
_geom_angle_atom_site_label_2
_geom_angle_atom_site_label_3
_geom_angle
C7 S1 C6 88.91(14)
C11 S2 C18 90.91(15)
C5 C2 C8 116.0(3)
C5 C2 C16 122.0(3)
C8 C2 C16 121.8(3)
C6 N1 C5 111.8(2)
C7 N2 C11 112.7(2)
N1 C5 C2 126.1(3)
N1 C5 C7 114.5(3)
C2 C5 C7 119.4(3)
N1 C6 C12 122.9(3)
N1 C6 S1 115.3(2)
C12 C6 S1 121.8(2)
N2 C7 C5 126.2(3)
N2 C7 S1 124.4(2)
C5 C7 S1 109.4(2)
C11 C8 C2 118.7(3)
C11 C8 C21 112.0(3)
C2 C8 C21 129.4(3)
C10 O2 C27 117.2(3)
O2 C10 C19 125.2(3)
O2 C10 C17 114.5(3)
C19 C10 C17 120.3(3)
N2 C11 C8 127.0(3)
N2 C11 S2 121.7(2)
C8 C11 S2 111.2(2)
C17 C12 C13 118.8(3)
C17 C12 C6 119.8(3)
C13 C12 C6 121.4(3)
C25 C13 C12 120.8(3)
C23 C14 C16 119.4(4)
C16 C15 C26 121.5(4)
C16 C15 Cl1 120.1(3)
C26 C15 Cl1 118.4(3)
C15 C16 C14 118.1(3)
C15 C16 C2 123.6(3)
C14 C16 C2 118.3(3)
O1 C17 C12 123.1(3)
O1 C17 C10 117.4(3)
C12 C17 C10 119.5(3)
C21 C18 C20 127.0(3)
C21 C18 S2 112.1(3)
C20 C18 S2 120.9(3)
C10 C19 C25 120.0(3)
C28 C20 C18 111.6(4)
C28 C20 C22 112.7(3)
C18 C20 C22 111.6(3)
C18 C21 C8 113.8(3)
C24 C23 C14 121.1(4)
C23 C24 C26 120.9(4)
C13 C25 C19 120.8(3)
C24 C26 C15 118.9(5)

loop_
_geom_bond_atom_site_label_1
_geom_bond_atom_site_label_2
_geom_bond_distance
S1 C7 1.741(3)
S1 C6 1.755(3)
S2 C11 1.739(3)
S2 C18 1.759(4)
Cl1 C15 1.726(4)
O1 C17 1.348(4)
C2 C5 1.395(4)
C2 C8 1.405(4)
C2 C16 1.483(4)
N1 C6 1.304(4)
N1 C5 1.374(4)
N2 C7 1.334(4)
N2 C11 1.345(4)
C5 C7 1.418(4)
C6 C12 1.452(4)
C8 C11 1.405(4)
C8 C21 1.425(5)
O2 C10 1.367(4)
O2 C27 1.423(5)
C10 C19 1.375(5)
C10 C17 1.409(5)
C12 C17 1.409(5)
C12 C13 1.409(4)
C13 C25 1.359(5)
C14 C23 1.373(6)
C14 C16 1.433(5)
C15 C16 1.374(5)
C15 C26 1.392(5)
C18 C21 1.343(5)
C18 C20 1.505(5)
C19 C25 1.398(5)
C20 C28 1.498(6)
C20 C22 1.528(5)
C23 C24 1.358(7)
C24 C26 1.384(7)
